data_8000242
loop_
_publ_author_name
'Lucenti, Elena'
'Forni, Alessandra'
'Botta, Chiara'
'Carlucci, Lucia'
'Giannini, Clelia'
'Marinotto, Daniele'
'Previtali, Andrea'
'Righetto, Stefania'
'Cariati, Elena'

_publ_section_title
;
 H-aggregates Granting Crystallization Induced Emissive Behavior and
 Ultralong Phosphorescence from a Pure Organic Molecule.
;
_journal_name_full 'The journal of physical chemistry letters'
_journal_page_first 1894
_journal_paper_doi 10.1021/acs.jpclett.7b00503
_journal_year 2017
_chemical_formula_moiety C9H6N6.H2O
_chemical_formula_sum 'C9 H8 N6 O'
_chemical_formula_weight 216.21
_space_group_crystal_system monoclinic
_space_group_IT_number 14
_space_group_name_Hall '-P 2ybc'
_space_group_name_H-M_alt 'P 1 21/c 1'
_symmetry_space_group_name_Hall '-P 2ybc'
_symmetry_space_group_name_H-M 'P 1 21/c 1'
_atom_sites_solution_hydrogens mixed
_audit_creation_method SHELXL-2014/7
_cell_angle_alpha 90
_cell_angle_beta 91.618(2)
_cell_angle_gamma 90
_cell_formula_units_Z 4
_cell_length_a 4.6470(7)
_cell_length_b 18.557(3)
_cell_length_c 11.5180(17)
_cell_measurement_reflns_used 1403
_cell_measurement_temperature 293(2)
_cell_measurement_theta_max 21.38
_cell_measurement_theta_min 2.19
_cell_volume 992.9(3)
_computing_structure_refinement 'SHELXL-2014/7 (Sheldrick, 2014)'
_diffrn_ambient_temperature 293(2)
_diffrn_detector_area_resol_mean 'phi and omega scans'
_diffrn_measured_fraction_theta_full 1.000
_diffrn_measured_fraction_theta_max 0.932
_diffrn_measurement_device_type graphite
_diffrn_measurement_method 'CCD area detector'
_diffrn_radiation_type MoK\a
_diffrn_radiation_wavelength 0.71073
_diffrn_reflns_av_R_equivalents 0.0797
_diffrn_reflns_av_unetI/netI 0.0807
_diffrn_reflns_Laue_measured_fraction_full 1.000
_diffrn_reflns_Laue_measured_fraction_max 0.932
_diffrn_reflns_limit_h_max 6
_diffrn_reflns_limit_h_min -6
_diffrn_reflns_limit_k_max 24
_diffrn_reflns_limit_k_min -24
_diffrn_reflns_limit_l_max 15
_diffrn_reflns_limit_l_min -15
_diffrn_reflns_number 13945
_diffrn_reflns_point_group_measured_fraction_full 1.000
_diffrn_reflns_point_group_measured_fraction_max 0.932
_diffrn_reflns_theta_full 25.242
_diffrn_reflns_theta_max 30.141
_diffrn_reflns_theta_min 2.082
_diffrn_source 'sealed tube'
_exptl_absorpt_coefficient_mu 0.104
_exptl_absorpt_correction_T_max 0.7460
_exptl_absorpt_correction_T_min 0.6248
_exptl_absorpt_correction_type empirical
_exptl_absorpt_process_details sadabs
_exptl_crystal_colour colourless
_exptl_crystal_density_diffrn 1.446
_exptl_crystal_description needle
_exptl_crystal_F_000 448
_exptl_crystal_size_max 0.17
_exptl_crystal_size_mid 0.04
_exptl_crystal_size_min 0.02
_refine_diff_density_max 0.328
_refine_diff_density_min -0.259
_refine_diff_density_rms 0.043
_refine_ls_extinction_method none
_refine_ls_goodness_of_fit_ref 0.989
_refine_ls_hydrogen_treatment mixed
_refine_ls_matrix_type full
_refine_ls_number_parameters 148
_refine_ls_number_reflns 2742
_refine_ls_number_restraints 0
_refine_ls_restrained_S_all 0.989
_refine_ls_R_factor_all 0.1643
_refine_ls_R_factor_gt 0.0563
_refine_ls_shift/su_max 0.000
_refine_ls_shift/su_mean 0.000
_refine_ls_structure_factor_coef Fsqd
_refine_ls_weighting_details 'w=1/[\s^2^(Fo^2^)+(0.0721P)^2^+0.0150P] where P=(Fo^2^+2Fc^2^)/3'
_refine_ls_weighting_scheme calc
_refine_ls_wR_factor_gt 0.1231
_refine_ls_wR_factor_ref 0.1589
_reflns_Friedel_coverage 0.000
_reflns_number_gt 1218
_reflns_number_total 2742
_reflns_threshold_expression 'I > 2\s(I)'
_cod_data_source_file jz7b00503_si_001.cif
_cod_data_source_block shelx
_cod_database_code 8000242
_shelx_shelxl_version_number 2014/7
_shelx_space_group_comment
;
The symmetry employed for this shelxl refinement is uniquely defined
by the following loop, which should always be used as a source of
symmetry information in preference to the above space-group names.
They are only intended as comments.
;

loop_
_space_group_symop_operation_xyz
'x, y, z'
'-x, y+1/2, -z+1/2'
'-x, -y, -z'
'x, -y-1/2, z-1/2'

loop_
_atom_site_label
_atom_site_type_symbol
_atom_site_fract_x
_atom_site_fract_y
_atom_site_fract_z
_atom_site_U_iso_or_equiv
_atom_site_adp_type
_atom_site_occupancy
_atom_site_site_symmetry_order
_atom_site_calc_flag
_atom_site_refinement_flags_posn
_atom_site_refinement_flags_adp
_atom_site_refinement_flags_occupancy
N1 N 0.5787(4) 0.10170(9) 0.43917(15) 0.0394(5) Uani 1 1 d . . .
N4 N 0.0503(4) 0.23552(10) 0.61121(16) 0.0500(5) Uani 1 1 d . . .
N3 N 0.2139(4) 0.18985(9) 0.44631(15) 0.0400(5) Uani 1 1 d . . .
N5 N 0.4147(4) 0.14177(9) 0.61924(15) 0.0426(5) Uani 1 1 d . . .
C1 C 0.7326(5) 0.06680(12) 0.3562(2) 0.0476(6) Uani 1 1 d . . .
H1 H 0.8762 0.0330 0.3722 0.057 Uiso 1 1 calc R U .
C9 C 0.5964(5) 0.09872(11) 0.55945(19) 0.0410(5) Uani 1 1 d . . .
C3 C 0.3894(4) 0.14694(11) 0.37914(19) 0.0398(5) Uani 1 1 d . . .
C6 C 0.2239(4) 0.18955(11) 0.56489(19) 0.0398(5) Uani 1 1 d . . .
N2 N 0.6513(4) 0.08717(11) 0.25241(17) 0.0540(5) Uani 1 1 d . . .
C4 C 0.0145(5) 0.24232(12) 0.4144(2) 0.0465(6) Uani 1 1 d . . .
H4 H -0.0416 0.2562 0.3395 0.056 Uiso 1 1 calc R U .
N6 N 0.7672(4) 0.06016(10) 0.62522(17) 0.0514(5) Uani 1 1 d . . .
C5 C -0.0807(5) 0.26894(13) 0.5152(2) 0.0522(6) Uani 1 1 d . . .
H5 H -0.2175 0.3053 0.5201 0.063 Uiso 1 1 calc R U .
C2 C 0.4347(5) 0.13720(13) 0.2652(2) 0.0509(6) Uani 1 1 d . . .
H2 H 0.3357 0.1605 0.2048 0.061 Uiso 1 1 calc R U .
C7 C 0.4794(5) 0.12862(14) 0.7358(2) 0.0542(6) Uani 1 1 d . . .
H7 H 0.3941 0.1495 0.7997 0.065 Uiso 1 1 calc R U .
C8 C 0.6916(6) 0.07934(13) 0.7365(2) 0.0585(7) Uani 1 1 d . . .
H8 H 0.7774 0.0604 0.8038 0.070 Uiso 1 1 calc R U .
O1W O 0.7534(6) 0.03767(17) 0.0243(2) 0.1204(10) Uani 1 1 d . . .
H91 H 0.751(10) 0.047(2) 0.106(4) 0.181 Uiso 1 1 d . U .
H93 H 1.0000 0.0000 0.0000 0.181 Uiso 1 2 d S U P
H94 H 0.5000 0.0000 0.0000 0.181 Uiso 1 2 d S U P

loop_
_atom_site_aniso_label
_atom_site_aniso_U_11
_atom_site_aniso_U_22
_atom_site_aniso_U_33
_atom_site_aniso_U_23
_atom_site_aniso_U_13
_atom_site_aniso_U_12
N1 0.0380(10) 0.0377(10) 0.0423(11) -0.0017(8) -0.0003(8) 0.0010(8)
N4 0.0509(12) 0.0490(12) 0.0501(12) -0.0070(10) 0.0032(9) 0.0033(10)
N3 0.0383(10) 0.0420(11) 0.0396(11) -0.0009(8) -0.0016(8) 0.0019(8)
N5 0.0429(10) 0.0463(11) 0.0386(11) -0.0004(9) -0.0013(8) -0.0006(9)
C1 0.0425(13) 0.0475(13) 0.0528(15) -0.0057(12) 0.0029(11) 0.0024(11)
C9 0.0391(12) 0.0388(12) 0.0449(14) -0.0013(10) -0.0015(11) -0.0043(10)
C3 0.0365(12) 0.0417(13) 0.0412(13) -0.0008(10) -0.0005(10) -0.0029(10)
C6 0.0368(11) 0.0392(12) 0.0432(13) -0.0017(10) -0.0016(10) -0.0024(10)
N2 0.0530(12) 0.0617(13) 0.0473(13) -0.0074(10) 0.0046(10) 0.0044(10)
C4 0.0429(13) 0.0426(13) 0.0535(15) 0.0046(11) -0.0068(11) 0.0022(11)
N6 0.0515(12) 0.0526(12) 0.0497(13) 0.0060(10) -0.0074(10) 0.0042(10)
C5 0.0498(14) 0.0458(14) 0.0609(16) -0.0018(12) -0.0002(12) 0.0093(11)
C2 0.0480(14) 0.0602(15) 0.0443(15) -0.0005(12) -0.0002(11) 0.0032(12)
C7 0.0602(15) 0.0636(16) 0.0386(14) 0.0024(12) -0.0034(11) 0.0010(13)
C8 0.0665(17) 0.0627(17) 0.0456(16) 0.0107(12) -0.0088(12) 0.0031(14)
O1W 0.1192(19) 0.175(3) 0.0674(16) -0.0403(17) 0.0145(14) -0.0127(18)

loop_
_atom_type_symbol
_atom_type_description
_atom_type_scat_dispersion_real
_atom_type_scat_dispersion_imag
_atom_type_scat_source
C C 0.0033 0.0016 'International Tables Vol C Tables 4.2.6.8 and 6.1.1.4'
H H 0.0000 0.0000 'International Tables Vol C Tables 4.2.6.8 and 6.1.1.4'
N N 0.0061 0.0033 'International Tables Vol C Tables 4.2.6.8 and 6.1.1.4'
O O 0.0106 0.0060 'International Tables Vol C Tables 4.2.6.8 and 6.1.1.4'

loop_
_geom_angle_atom_site_label_1
_geom_angle_atom_site_label_2
_geom_angle_atom_site_label_3
_geom_angle
C1 N1 C3 105.93(18)
C1 N1 C9 131.27(19)
C3 N1 C9 122.77(18)
C6 N4 C5 103.24(19)
C6 N3 C4 105.76(17)
C6 N3 C3 123.38(18)
C4 N3 C3 130.76(19)
C9 N5 C7 105.38(19)
C9 N5 C6 122.85(19)
C7 N5 C6 131.69(19)
N2 C1 N1 111.1(2)
N2 C1 H1 124.5
N1 C1 H1 124.5
N6 C9 N5 113.9(2)
N6 C9 N1 128.6(2)
N5 C9 N1 117.48(19)
C2 C3 N1 106.87(19)
C2 C3 N3 136.8(2)
N1 C3 N3 116.30(18)
N4 C6 N3 113.84(19)
N4 C6 N5 129.0(2)
N3 C6 N5 117.16(18)
C1 N2 C2 106.91(19)
C5 C4 N3 105.2(2)
C5 C4 H4 127.4
N3 C4 H4 127.4
C9 N6 C8 103.41(19)
C4 C5 N4 112.0(2)
C4 C5 H5 124.0
N4 C5 H5 124.0
C3 C2 N2 109.2(2)
C3 C2 H2 125.4
N2 C2 H2 125.4
C8 C7 N5 105.3(2)
C8 C7 H7 127.3
N5 C7 H7 127.3
C7 C8 N6 112.0(2)
C7 C8 H8 124.0
N6 C8 H8 124.0
H91 O1W H93 109(3)
H91 O1W H94 105(3)
H93 O1W H94 114.1(2)

loop_
_geom_bond_atom_site_label_1
_geom_bond_atom_site_label_2
_geom_bond_distance
N1 C1 1.372(3)
N1 C3 1.386(3)
N1 C9 1.387(3)
N4 C6 1.299(3)
N4 C5 1.393(3)
N3 C6 1.365(3)
N3 C4 1.387(3)
N3 C3 1.391(3)
N5 C9 1.363(3)
N5 C7 1.389(3)
N5 C6 1.390(3)
C1 N2 1.300(3)
C1 H1 0.9300
C9 N6 1.297(3)
C3 C2 1.347(3)
N2 C2 1.380(3)
C4 C5 1.348(3)
C4 H4 0.9300
N6 C8 1.385(3)
C5 H5 0.9300
C2 H2 0.9300
C7 C8 1.345(3)
C7 H7 0.9300
C8 H8 0.9300
O1W H91 0.96(4)
O1W H93 1.378(3)
O1W H94 1.391(3)
